data_2018182
loop_
_publ_author_name
'Lemmerer, Andreas'
'Michael, Joseph P.'

_publ_section_title
;
 Extensive hydrogen and halogen bonding, and absence of intramolecular
 hydrogen bonding between alcohol and nitro groups in a series of
 <i>endo</i>-nitronorbornanol compounds
;
_journal_coeditor_code GD3390
_journal_issue 8
_journal_name_full 'Acta Crystallographica Section C'
_journal_page_first o288
_journal_page_last o293
_journal_paper_doi 10.1107/S0108270111024140
_journal_volume 67
_journal_year 2011
_chemical_formula_iupac 'C9 H11 Br2 N O5'
_chemical_formula_moiety 'C9 H11 Br2 N O5'
_chemical_formula_sum 'C9 H11 Br2 N O5'
_chemical_formula_weight 373.01
_chemical_name_systematic
;
(+-)-methyl
3-<i>exo</i>,6-<i>exo</i>-dibromo-5-<i>endo</i>-hydroxy-3-<i>endo</i>-
nitrobicyclo[2.2.1]heptane-2-<i>exo</i>-carboxylate
;
_space_group_IT_number 2
_symmetry_cell_setting triclinic
_symmetry_space_group_name_Hall '-P 1'
_symmetry_space_group_name_H-M 'P -1'
_atom_sites_solution_hydrogens geom
_atom_sites_solution_primary direct
_atom_sites_solution_secondary difmap
_cell_angle_alpha 88.296(3)
_cell_angle_beta 80.595(3)
_cell_angle_gamma 69.323(3)
_cell_formula_units_Z 2
_cell_length_a 6.7221(2)
_cell_length_b 7.7353(3)
_cell_length_c 12.1546(5)
_cell_measurement_reflns_used 3264
_cell_measurement_temperature 173(2)
_cell_measurement_theta_max 28.141
_cell_measurement_theta_min 2.816
_cell_volume 583.08(4)
_computing_cell_refinement 'SAINT-Plus (Bruker, 1999)'
_computing_data_collection 'SMART-NT (Bruker, 1998)'
_computing_data_reduction 'SAINT-Plus (Bruker, 1999)'
_computing_molecular_graphics 'ORTEP-3 for Windows (Farrugia, 1997) and DIAMOND (Brandenburg, 1999)'
_computing_publication_material 'WinGX (Farrugia, 1999) and PLATON (Spek, 2009)'
_computing_structure_refinement 'SHELXL97 (Sheldrick, 2008)'
_computing_structure_solution 'SHELXS97 (Sheldrick, 2008)'
_diffrn_ambient_temperature 173(2)
_diffrn_measured_fraction_theta_full 0.999
_diffrn_measured_fraction_theta_max 0.999
_diffrn_measurement_device_type 'Bruker SMART 1K CCD area-detector'
_diffrn_measurement_method \w
_diffrn_radiation_monochromator graphite
_diffrn_radiation_type MoK\a
_diffrn_radiation_wavelength 0.71073
_diffrn_reflns_av_R_equivalents 0.083
_diffrn_reflns_limit_h_max 8
_diffrn_reflns_limit_h_min -8
_diffrn_reflns_limit_k_max 10
_diffrn_reflns_limit_k_min -10
_diffrn_reflns_limit_l_max 16
_diffrn_reflns_limit_l_min -16
_diffrn_reflns_number 7104
_diffrn_reflns_theta_full 28
_diffrn_reflns_theta_max 28
_diffrn_reflns_theta_min 1.7
_diffrn_standards_number 0
_exptl_absorpt_coefficient_mu 6.96
_exptl_absorpt_correction_T_max 0.7695
_exptl_absorpt_correction_T_min 0.3176
_exptl_absorpt_correction_type integration
_exptl_absorpt_process_details '(XPREP; Bruker, 1999)'
_exptl_crystal_colour colourless
_exptl_crystal_density_diffrn 2.125
_exptl_crystal_density_meas 0
_exptl_crystal_density_method 'not measured'
_exptl_crystal_description plate
_exptl_crystal_F_000 364
_exptl_crystal_size_max 0.28
_exptl_crystal_size_mid 0.12
_exptl_crystal_size_min 0.04
_refine_diff_density_max 1.438
_refine_diff_density_min -1.411
_refine_ls_extinction_method none
_refine_ls_goodness_of_fit_ref 0.964
_refine_ls_hydrogen_treatment constr
_refine_ls_matrix_type full
_refine_ls_number_parameters 155
_refine_ls_number_reflns 2805
_refine_ls_number_restraints 0
_refine_ls_restrained_S_all 0.964
_refine_ls_R_factor_all 0.051
_refine_ls_R_factor_gt 0.0389
_refine_ls_shift/su_max 0.001
_refine_ls_shift/su_mean 0
_refine_ls_structure_factor_coef Fsqd
_refine_ls_weighting_details 'calc w=1/[\s^2^(Fo^2^)+(0.0307P)^2^] where P=(Fo^2^+2Fc^2^)/3'
_refine_ls_weighting_scheme calc
_refine_ls_wR_factor_gt 0.0672
_refine_ls_wR_factor_ref 0.07
_reflns_number_gt 2244
_reflns_number_total 2805
_reflns_threshold_expression I>2\s(I)
_cod_data_source_file gd3390.cif
_cod_data_source_block IV
_cod_database_code 2018182
_cod_database_fobs_code 2018182

loop_
_symmetry_equiv_pos_as_xyz
'x, y, z'
'-x, -y, -z'

loop_
_atom_site_type_symbol
_atom_site_label
_atom_site_fract_x
_atom_site_fract_y
_atom_site_fract_z
_atom_site_U_iso_or_equiv
_atom_site_adp_type
_atom_site_calc_flag
_atom_site_refinement_flags
_atom_site_occupancy
_atom_site_symmetry_multiplicity
C C1 0.3951(5) 0.5479(4) 0.3174(2) 0.0160(6) Uani d . 1 1
H H1A 0.5446 0.4904 0.3347 0.019 Uiso calc R 1 1
C C2 0.3608(4) 0.4824(4) 0.2044(2) 0.0134(5) Uani d . 1 1
H H2 0.3888 0.5654 0.1439 0.016 Uiso calc R 1 1
C C3 0.1156(4) 0.5112(4) 0.2278(2) 0.0148(6) Uani d . 1 1
C C4 0.0339(5) 0.6194(4) 0.3391(2) 0.0159(6) Uani d . 1 1
H H4 -0.1122 0.624 0.3759 0.019 Uiso calc R 1 1
C C5 0.0621(5) 0.8099(4) 0.3296(2) 0.0166(6) Uani d . 1 1
H H5 -0.0098 0.8851 0.4 0.02 Uiso calc R 1 1
C C6 0.3099(5) 0.7587(4) 0.3168(2) 0.0159(6) Uani d . 1 1
H H6 0.3662 0.8023 0.2441 0.019 Uiso calc R 1 1
C C7 0.2179(5) 0.5129(4) 0.4032(2) 0.0187(6) Uani d . 1 1
H H7A 0.2378 0.3802 0.4096 0.022 Uiso calc R 1 1
H H7B 0.2019 0.5693 0.4777 0.022 Uiso calc R 1 1
C C8 0.5091(5) 0.2857(4) 0.1755(2) 0.0167(6) Uani d . 1 1
C C9 0.6991(6) 0.0704(4) 0.0305(3) 0.0297(7) Uani d . 1 1
H H9A 0.7142 0.0555 -0.0506 0.044 Uiso calc R 1 1
H H9B 0.6508 -0.0258 0.0671 0.044 Uiso calc R 1 1
H H9C 0.8384 0.0594 0.0504 0.044 Uiso calc R 1 1
N N1 -0.0081(4) 0.6094(3) 0.1355(2) 0.0171(5) Uani d . 1 1
O O1 -0.0071(3) 0.9136(3) 0.23726(18) 0.0201(4) Uani d . 1 1
H H1 -0.1391 0.9764 0.253 0.03 Uiso calc R 1 1
O O2 -0.2044(3) 0.6620(3) 0.15927(19) 0.0247(5) Uani d . 1 1
O O3 0.0929(4) 0.6255(3) 0.04607(18) 0.0252(5) Uani d . 1 1
O O4 0.5898(4) 0.1785(3) 0.24275(19) 0.0243(5) Uani d . 1 1
O O5 0.5423(3) 0.2503(3) 0.06654(17) 0.0214(5) Uani d . 1 1
Br Br1 0.05890(5) 0.27961(4) 0.23778(3) 0.02055(9) Uani d . 1 1
Br Br2 0.39158(5) 0.86070(5) 0.44082(3) 0.02960(10) Uani d . 1 1

loop_
_atom_site_aniso_label
_atom_site_aniso_U_11
_atom_site_aniso_U_22
_atom_site_aniso_U_33
_atom_site_aniso_U_12
_atom_site_aniso_U_13
_atom_site_aniso_U_23
C1 0.0126(14) 0.0165(14) 0.0170(14) -0.0015(12) -0.0048(11) 0.0001(11)
C2 0.0122(13) 0.0117(13) 0.0154(14) -0.0031(11) -0.0022(10) 0.0002(11)
C3 0.0147(14) 0.0124(13) 0.0180(14) -0.0051(12) -0.0044(11) 0.0022(11)
C4 0.0156(14) 0.0170(14) 0.0158(14) -0.0063(12) -0.0034(11) 0.0017(11)
C5 0.0174(15) 0.0124(13) 0.0164(14) -0.0010(12) -0.0016(11) -0.0047(11)
C6 0.0160(14) 0.0150(14) 0.0174(14) -0.0042(12) -0.0071(11) -0.0034(11)
C7 0.0204(15) 0.0200(15) 0.0157(14) -0.0059(13) -0.0052(11) 0.0017(12)
C8 0.0142(14) 0.0153(14) 0.0203(15) -0.0057(12) -0.0002(11) -0.0033(12)
C9 0.0285(18) 0.0214(17) 0.0286(19) 0.0024(15) 0.0001(14) -0.0070(14)
N1 0.0215(14) 0.0106(12) 0.0215(14) -0.0068(11) -0.0076(10) 0.0004(10)
O1 0.0192(11) 0.0146(10) 0.0270(12) -0.0046(9) -0.0089(9) 0.0036(9)
O2 0.0151(12) 0.0245(12) 0.0342(13) -0.0039(10) -0.0101(9) 0.0009(10)
O3 0.0317(13) 0.0302(13) 0.0182(11) -0.0150(11) -0.0084(9) 0.0047(10)
O4 0.0239(12) 0.0170(11) 0.0265(12) 0.0008(10) -0.0067(9) 0.0003(9)
O5 0.0244(12) 0.0153(11) 0.0190(11) -0.0016(9) -0.0002(9) -0.0033(9)
Br1 0.02076(16) 0.01412(15) 0.02957(18) -0.00897(12) -0.00580(12) 0.00232(12)
Br2 0.02740(19) 0.02775(19) 0.0349(2) -0.00640(15) -0.01387(14) -0.01265(15)

loop_
_atom_type_symbol
_atom_type_description
_atom_type_scat_dispersion_real
_atom_type_scat_dispersion_imag
_atom_type_scat_source
C C 0.0033 0.0016 'International Tables Vol C Tables 4.2.6.8 and 6.1.1.4'
H H 0 0 'International Tables Vol C Tables 4.2.6.8 and 6.1.1.4'
N N 0.0061 0.0033 'International Tables Vol C Tables 4.2.6.8 and 6.1.1.4'
O O 0.0106 0.006 'International Tables Vol C Tables 4.2.6.8 and 6.1.1.4'
Br Br -0.2901 2.4595 'International Tables Vol C Tables 4.2.6.8 and 6.1.1.4'

loop_
_exptl_crystal_face_index_h
_exptl_crystal_face_index_k
_exptl_crystal_face_index_l
_exptl_crystal_face_perp_dist
0 0 -1 0.02
0 0 1 0.02
0 -1 -1 0.12
-3 2 2 0.16
-1 -1 -1 0.06
1 1 1 0.06

loop_
_geom_angle_atom_site_label_1
_geom_angle_atom_site_label_2
_geom_angle_atom_site_label_3
_geom_angle
C6 C1 C7 100.8(2)
C6 C1 C2 106.0(2)
C7 C1 C2 103.5(2)
C6 C1 H1A 115
C7 C1 H1A 115
C2 C1 H1A 115
C8 C2 C1 110.6(2)
C8 C2 C3 114.9(2)
C1 C2 C3 101.8(2)
C8 C2 H2 109.7
C1 C2 H2 109.7
C3 C2 H2 109.7
C4 C3 N1 112.7(2)
C4 C3 C2 103.9(2)
N1 C3 C2 114.1(2)
C4 C3 Br1 110.72(17)
N1 C3 Br1 102.39(16)
C2 C3 Br1 113.37(19)
C3 C4 C7 99.8(2)
C3 C4 C5 111.1(2)
C7 C4 C5 100.7(2)
C3 C4 H4 114.5
C7 C4 H4 114.5
C5 C4 H4 114.5
O1 C5 C4 116.1(2)
O1 C5 C6 107.8(2)
C4 C5 C6 103.2(2)
O1 C5 H5 109.8
C4 C5 H5 109.8
C6 C5 H5 109.8
C1 C6 C5 103.5(2)
C1 C6 Br2 110.54(19)
C5 C6 Br2 111.78(19)
C1 C6 H6 110.3
C5 C6 H6 110.3
Br2 C6 H6 110.3
C4 C7 C1 94.4(2)
C4 C7 H7A 112.9
C1 C7 H7A 112.9
C4 C7 H7B 112.9
C1 C7 H7B 112.9
H7A C7 H7B 110.3
O4 C8 O5 125.1(3)
O4 C8 C2 123.8(3)
O5 C8 C2 111.1(3)
O5 C9 H9A 109.5
O5 C9 H9B 109.5
H9A C9 H9B 109.5
O5 C9 H9C 109.5
H9A C9 H9C 109.5
H9B C9 H9C 109.5
O3 N1 O2 125.7(3)
O3 N1 C3 118.7(2)
O2 N1 C3 115.5(2)
C5 O1 H1 109.5
C8 O5 C9 114.6(2)

loop_
_geom_bond_atom_site_label_1
_geom_bond_atom_site_label_2
_geom_bond_distance
C1 C6 1.526(4)
C1 C7 1.544(4)
C1 C2 1.556(4)
C1 H1A 1
C2 C8 1.509(4)
C2 C3 1.562(4)
C2 H2 1
C3 C4 1.527(4)
C3 N1 1.528(4)
C3 Br1 1.955(3)
C4 C7 1.540(4)
C4 C5 1.549(4)
C4 H4 1
C5 O1 1.405(4)
C5 C6 1.552(4)
C5 H5 1
C6 Br2 1.961(3)
C6 H6 1
C7 H7A 0.99
C7 H7B 0.99
C8 O4 1.199(4)
C8 O5 1.327(4)
C9 O5 1.446(4)
C9 H9A 0.98
C9 H9B 0.98
C9 H9C 0.98
N1 O3 1.212(3)
N1 O2 1.222(3)
O1 H1 0.84

loop_
_geom_hbond_atom_site_label_D
_geom_hbond_atom_site_label_H
_geom_hbond_atom_site_label_A
_geom_hbond_site_symmetry_A
_geom_hbond_distance_DH
_geom_hbond_distance_HA
_geom_hbond_distance_DA
_geom_hbond_angle_DHA
O1 H1 O4 1_465 0.84 1.96 2.752(3) 157

loop_
_geom_torsion_atom_site_label_1
_geom_torsion_atom_site_label_2
_geom_torsion_atom_site_label_3
_geom_torsion_atom_site_label_4
_geom_torsion
C6 C1 C2 C8 158.6(2)
C7 C1 C2 C8 -95.7(3)
C6 C1 C2 C3 -78.8(2)
C7 C1 C2 C3 26.8(3)
C8 C2 C3 C4 129.5(2)
C1 C2 C3 C4 10.0(3)
C8 C2 C3 N1 -107.4(3)
C1 C2 C3 N1 133.0(2)
C8 C2 C3 Br1 9.3(3)
C1 C2 C3 Br1 -110.3(2)
N1 C3 C4 C7 -167.3(2)
C2 C3 C4 C7 -43.2(2)
Br1 C3 C4 C7 78.8(2)
N1 C3 C4 C5 -61.7(3)
C2 C3 C4 C5 62.3(3)
Br1 C3 C4 C5 -175.64(18)
C3 C4 C5 O1 47.2(3)
C7 C4 C5 O1 152.2(3)
C3 C4 C5 C6 -70.5(3)
C7 C4 C5 C6 34.5(3)
C7 C1 C6 C5 -36.7(3)
C2 C1 C6 C5 70.9(3)
C7 C1 C6 Br2 83.1(2)
C2 C1 C6 Br2 -169.26(16)
O1 C5 C6 C1 -121.9(2)
C4 C5 C6 C1 1.4(3)
O1 C5 C6 Br2 119.1(2)
C4 C5 C6 Br2 -117.6(2)
C3 C4 C7 C1 58.0(2)
C5 C4 C7 C1 -55.9(2)
C6 C1 C7 C4 57.2(2)
C2 C1 C7 C4 -52.4(3)
C1 C2 C8 O4 21.4(4)
C3 C2 C8 O4 -93.2(3)
C1 C2 C8 O5 -156.8(2)
C3 C2 C8 O5 88.6(3)
C4 C3 N1 O3 131.6(2)
C2 C3 N1 O3 13.5(3)
Br1 C3 N1 O3 -109.5(2)
C4 C3 N1 O2 -49.8(3)
C2 C3 N1 O2 -168.0(2)
Br1 C3 N1 O2 69.1(2)
O4 C8 O5 C9 -3.8(4)
C2 C8 O5 C9 174.3(2)
